data_7003216
loop_
_publ_author_name
'Bielsa, Raquel'
'Navarro, Rafael'
'Soler, Tatiana'
'Urriolabeitia, Esteban P.'

_publ_section_title
;
 Orthopalladation of iminophosphoranes: synthesis, structure and study
 of stability
;
_journal_issue 9
_journal_name_full 'Dalton Transactions'
_journal_page_first 1203
_journal_page_last 1214
_journal_paper_doi 10.1039/b714485g
_journal_year 2008
_chemical_formula_sum 'C24 H20 Cl N2 P Pd'
_chemical_formula_weight 509.24
_chemical_name_systematic
;
?
;
_space_group_IT_number 14
_symmetry_cell_setting monoclinic
_symmetry_space_group_name_Hall '-P 2yn'
_symmetry_space_group_name_H-M 'P 1 21/n 1'
_atom_sites_solution_hydrogens geom
_atom_sites_solution_primary direct
_atom_sites_solution_secondary difmap
_audit_creation_method SHELXL-97
_cell_angle_alpha 90.00
_cell_angle_beta 104.696(3)
_cell_angle_gamma 90.00
_cell_formula_units_Z 4
_cell_length_a 11.2481(3)
_cell_length_b 15.4741(4)
_cell_length_c 12.6043(4)
_cell_measurement_temperature 150(1)
_cell_volume 2122.06(11)
_computing_structure_refinement 'SHELXL-97 (Sheldrick, 1997)'
_computing_structure_solution 'SHELXS-97 (Sheldrick, 1990)'
_diffrn_ambient_temperature 150(2)
_diffrn_measured_fraction_theta_full 0.878
_diffrn_measured_fraction_theta_max 0.878
_diffrn_radiation_monochromator graphite
_diffrn_radiation_source 'fine-focus sealed tube'
_diffrn_radiation_type MoK\a
_diffrn_radiation_wavelength 0.71073
_diffrn_reflns_av_R_equivalents 0.0268
_diffrn_reflns_av_sigmaI/netI 0.0468
_diffrn_reflns_limit_h_max 16
_diffrn_reflns_limit_h_min -16
_diffrn_reflns_limit_k_max 22
_diffrn_reflns_limit_k_min -22
_diffrn_reflns_limit_l_max 17
_diffrn_reflns_limit_l_min -18
_diffrn_reflns_number 21998
_diffrn_reflns_theta_full 32.35
_diffrn_reflns_theta_max 32.35
_diffrn_reflns_theta_min 2.81
_exptl_absorpt_coefficient_mu 1.089
_exptl_absorpt_correction_T_max 0.7957
_exptl_absorpt_correction_T_min 0.5612
_exptl_crystal_density_diffrn 1.594
_exptl_crystal_density_method 'not measured'
_exptl_crystal_F_000 1024
_exptl_crystal_size_max 0.60
_exptl_crystal_size_mid 0.33
_exptl_crystal_size_min 0.22
_refine_diff_density_max 1.907
_refine_diff_density_min -0.527
_refine_diff_density_rms 0.102
_refine_ls_extinction_method none
_refine_ls_goodness_of_fit_ref 0.963
_refine_ls_hydrogen_treatment mixed
_refine_ls_matrix_type full
_refine_ls_number_parameters 262
_refine_ls_number_reflns 6652
_refine_ls_number_restraints 0
_refine_ls_restrained_S_all 0.963
_refine_ls_R_factor_all 0.0499
_refine_ls_R_factor_gt 0.0303
_refine_ls_shift/su_max 0.001
_refine_ls_shift/su_mean 0.000
_refine_ls_structure_factor_coef Fsqd
_refine_ls_weighting_details 'calc w=1/[\s^2^(Fo^2^)+(0.0501P)^2^+0.0000P] where P=(Fo^2^+2Fc^2^)/3'
_refine_ls_weighting_scheme calc
_refine_ls_wR_factor_gt 0.0781
_refine_ls_wR_factor_ref 0.0817
_reflns_number_gt 4709
_reflns_number_total 6652
_reflns_threshold_expression >2sigma(I)
_cod_data_source_file b714485g.txt
_cod_data_source_block est
_cod_original_cell_volume 2122.06(10)
_cod_original_sg_symbol_H-M P2(1)/n
_cod_database_code 7003216

loop_
_symmetry_equiv_pos_as_xyz
'x, y, z'
'-x+1/2, y+1/2, -z+1/2'
'-x, -y, -z'
'x-1/2, -y-1/2, z-1/2'

loop_
_atom_site_label
_atom_site_type_symbol
_atom_site_fract_x
_atom_site_fract_y
_atom_site_fract_z
_atom_site_U_iso_or_equiv
_atom_site_adp_type
_atom_site_occupancy
_atom_site_symmetry_multiplicity
_atom_site_calc_flag
_atom_site_refinement_flags
_atom_site_disorder_assembly
_atom_site_disorder_group
Pd1 Pd 0.679270(15) 0.107324(10) 0.279572(14) 0.01768(5) Uani 1 1 d . . .
P1 P 0.46428(5) 0.21678(3) 0.31269(5) 0.01782(12) Uani 1 1 d . . .
Cl1 Cl 0.77110(6) -0.01082(4) 0.22105(6) 0.03761(16) Uani 1 1 d . . .
N1 N 0.61008(17) 0.21360(11) 0.33055(16) 0.0210(4) Uani 1 1 d . . .
N2 N 0.84386(17) 0.17015(12) 0.36272(15) 0.0205(4) Uani 1 1 d . . .
C1 C 0.5084(2) 0.07115(14) 0.21097(18) 0.0197(4) Uani 1 1 d . . .
C2 C 0.4690(2) 0.00205(14) 0.1385(2) 0.0269(5) Uani 1 1 d . . .
H2A H 0.5285 -0.0362 0.1231 0.032 Uiso 1 1 calc R . .
C3 C 0.3456(3) -0.01202(16) 0.0889(2) 0.0328(6) Uani 1 1 d . . .
H3A H 0.3229 -0.0588 0.0390 0.039 Uiso 1 1 calc R . .
C4 C 0.2547(2) 0.04063(16) 0.1103(2) 0.0336(6) Uani 1 1 d . . .
H4A H 0.1705 0.0299 0.0762 0.040 Uiso 1 1 calc R . .
C5 C 0.2887(2) 0.10880(15) 0.1820(2) 0.0271(5) Uani 1 1 d . . .
H5A H 0.2277 0.1451 0.1985 0.032 Uiso 1 1 calc R . .
C6 C 0.4129(2) 0.12450(13) 0.23029(19) 0.0207(5) Uani 1 1 d . . .
C7 C 0.3963(2) 0.31180(13) 0.23914(18) 0.0203(4) Uani 1 1 d . . .
C8 C 0.2752(2) 0.33620(16) 0.2299(2) 0.0285(5) Uani 1 1 d . . .
H8A H 0.2270 0.3064 0.2702 0.034 Uiso 1 1 calc R . .
C9 C 0.2250(3) 0.40443(18) 0.1616(2) 0.0399(7) Uani 1 1 d . . .
H9A H 0.1422 0.4215 0.1548 0.048 Uiso 1 1 calc R . .
C10 C 0.2963(3) 0.44745(17) 0.1035(2) 0.0401(7) Uani 1 1 d . . .
H10A H 0.2615 0.4933 0.0556 0.048 Uiso 1 1 calc R . .
C11 C 0.4161(3) 0.42466(16) 0.1142(2) 0.0337(6) Uani 1 1 d . . .
H11A H 0.4646 0.4557 0.0754 0.040 Uiso 1 1 calc R . .
C12 C 0.4672(2) 0.35640(14) 0.18160(19) 0.0240(5) Uani 1 1 d . . .
H12A H 0.5502 0.3402 0.1884 0.029 Uiso 1 1 calc R . .
C13 C 0.4167(2) 0.21220(14) 0.43834(19) 0.0207(4) Uani 1 1 d . . .
C14 C 0.4102(2) 0.13223(16) 0.4860(2) 0.0252(5) Uani 1 1 d . . .
H14A H 0.4252 0.0812 0.4496 0.030 Uiso 1 1 calc R . .
C15 C 0.3819(3) 0.12624(18) 0.5871(2) 0.0336(6) Uani 1 1 d . . .
H15A H 0.3762 0.0713 0.6191 0.040 Uiso 1 1 calc R . .
C16 C 0.3621(3) 0.20068(18) 0.6402(2) 0.0352(6) Uani 1 1 d . . .
H16A H 0.3424 0.1967 0.7091 0.042 Uiso 1 1 calc R . .
C17 C 0.3704(3) 0.28049(18) 0.5951(2) 0.0341(6) Uani 1 1 d . . .
H17A H 0.3577 0.3313 0.6331 0.041 Uiso 1 1 calc R . .
C18 C 0.3977(2) 0.28700(16) 0.4932(2) 0.0279(5) Uani 1 1 d . . .
H18A H 0.4032 0.3421 0.4615 0.033 Uiso 1 1 calc R . .
C19 C 0.6954(2) 0.26697(14) 0.41080(19) 0.0218(5) Uani 1 1 d . . .
H19A H 0.6803 0.2587 0.4841 0.026 Uiso 1 1 calc R . .
H19B H 0.6815 0.3287 0.3907 0.026 Uiso 1 1 calc R . .
C20 C 0.8254(2) 0.24329(14) 0.41489(18) 0.0190(4) Uani 1 1 d . . .
C21 C 0.9220(2) 0.29417(15) 0.4708(2) 0.0246(5) Uani 1 1 d . . .
H21A H 0.9071 0.3460 0.5057 0.030 Uiso 1 1 calc R . .
C22 C 1.0415(2) 0.26822(17) 0.4751(2) 0.0318(6) Uani 1 1 d . . .
H22A H 1.1095 0.3017 0.5138 0.038 Uiso 1 1 calc R . .
C23 C 1.0599(2) 0.19362(17) 0.4225(2) 0.0335(6) Uani 1 1 d . . .
H23A H 1.1409 0.1747 0.4249 0.040 Uiso 1 1 calc R . .
C24 C 0.9603(2) 0.14671(16) 0.3665(2) 0.0275(5) Uani 1 1 d . . .
H24A H 0.9738 0.0958 0.3290 0.033 Uiso 1 1 calc R . .

loop_
_atom_site_aniso_label
_atom_site_aniso_U_11
_atom_site_aniso_U_22
_atom_site_aniso_U_33
_atom_site_aniso_U_23
_atom_site_aniso_U_13
_atom_site_aniso_U_12
Pd1 0.02053(8) 0.01604(8) 0.01718(9) 0.00020(7) 0.00608(6) 0.00267(6)
P1 0.0183(3) 0.0179(2) 0.0179(3) -0.0026(2) 0.0058(2) 0.0002(2)
Cl1 0.0343(3) 0.0293(3) 0.0484(4) -0.0126(3) 0.0088(3) 0.0104(3)
N1 0.0183(9) 0.0188(8) 0.0258(10) -0.0063(8) 0.0055(8) -0.0016(7)
N2 0.0207(9) 0.0223(9) 0.0190(9) 0.0043(8) 0.0059(8) 0.0031(7)
C1 0.0268(11) 0.0180(10) 0.0142(10) 0.0013(9) 0.0051(9) -0.0002(9)
C2 0.0373(14) 0.0177(10) 0.0251(13) -0.0032(10) 0.0070(11) 0.0023(9)
C3 0.0401(15) 0.0239(12) 0.0320(14) -0.0097(11) 0.0046(13) -0.0091(11)
C4 0.0313(13) 0.0311(13) 0.0338(14) -0.0042(12) -0.0002(12) -0.0090(11)
C5 0.0251(11) 0.0273(12) 0.0281(12) -0.0006(11) 0.0053(10) -0.0006(10)
C6 0.0240(11) 0.0205(10) 0.0188(11) -0.0014(9) 0.0077(10) -0.0022(8)
C7 0.0237(11) 0.0179(10) 0.0178(11) -0.0025(9) 0.0026(9) 0.0026(8)
C8 0.0242(11) 0.0299(12) 0.0306(13) -0.0021(11) 0.0053(11) 0.0017(10)
C9 0.0335(14) 0.0414(16) 0.0392(16) -0.0029(13) -0.0010(13) 0.0144(12)
C10 0.0550(18) 0.0279(13) 0.0312(15) 0.0060(12) -0.0004(14) 0.0143(13)
C11 0.0533(17) 0.0215(11) 0.0255(13) -0.0010(11) 0.0086(13) -0.0020(12)
C12 0.0305(12) 0.0205(11) 0.0204(12) -0.0030(10) 0.0056(10) -0.0011(9)
C13 0.0184(10) 0.0254(11) 0.0183(11) -0.0029(9) 0.0050(9) 0.0004(8)
C14 0.0238(11) 0.0299(12) 0.0213(12) -0.0006(10) 0.0047(10) -0.0005(9)
C15 0.0366(14) 0.0411(15) 0.0233(13) 0.0043(11) 0.0078(12) -0.0039(11)
C16 0.0363(14) 0.0518(16) 0.0193(12) -0.0056(12) 0.0102(12) -0.0002(12)
C17 0.0400(15) 0.0407(14) 0.0238(13) -0.0089(12) 0.0123(12) 0.0043(12)
C18 0.0332(13) 0.0281(12) 0.0229(12) -0.0041(10) 0.0080(11) -0.0002(10)
C19 0.0207(10) 0.0222(11) 0.0222(12) -0.0046(9) 0.0046(10) -0.0001(8)
C20 0.0224(11) 0.0210(10) 0.0138(10) 0.0045(9) 0.0051(9) 0.0002(8)
C21 0.0259(12) 0.0257(11) 0.0212(11) 0.0031(10) 0.0040(10) -0.0042(9)
C22 0.0238(12) 0.0371(14) 0.0306(14) 0.0052(12) -0.0002(11) -0.0079(10)
C23 0.0204(11) 0.0404(14) 0.0400(15) 0.0106(13) 0.0084(12) 0.0037(10)
C24 0.0262(12) 0.0282(12) 0.0301(14) 0.0074(11) 0.0106(11) 0.0064(10)

loop_
_atom_type_symbol
_atom_type_description
_atom_type_scat_dispersion_real
_atom_type_scat_dispersion_imag
_atom_type_scat_source
C C 0.0033 0.0016 'International Tables Vol C Tables 4.2.6.8 and 6.1.1.4'
H H 0.0000 0.0000 'International Tables Vol C Tables 4.2.6.8 and 6.1.1.4'
N N 0.0061 0.0033 'International Tables Vol C Tables 4.2.6.8 and 6.1.1.4'
P P 0.1023 0.0942 'International Tables Vol C Tables 4.2.6.8 and 6.1.1.4'
Cl Cl 0.1484 0.1585 'International Tables Vol C Tables 4.2.6.8 and 6.1.1.4'
Pd Pd -0.9988 1.0072 'International Tables Vol C Tables 4.2.6.8 and 6.1.1.4'

loop_
_geom_angle_atom_site_label_1
_geom_angle_atom_site_label_2
_geom_angle_atom_site_label_3
_geom_angle
_geom_angle_site_symmetry_1
_geom_angle_site_symmetry_3
_geom_angle_publ_flag
C1 Pd1 N1 87.64(8) . . ?
C1 Pd1 N2 167.59(8) . . ?
N1 Pd1 N2 79.96(7) . . ?
C1 Pd1 Cl1 95.75(6) . . ?
N1 Pd1 Cl1 176.26(5) . . ?
N2 Pd1 Cl1 96.64(5) . . ?
N1 P1 C6 103.18(10) . . ?
N1 P1 C13 113.52(11) . . ?
C6 P1 C13 111.00(10) . . ?
N1 P1 C7 112.57(10) . . ?
C6 P1 C7 108.84(11) . . ?
C13 P1 C7 107.65(10) . . ?
C19 N1 P1 123.41(14) . . ?
C19 N1 Pd1 116.60(14) . . ?
P1 N1 Pd1 116.76(10) . . ?
C24 N2 C20 118.4(2) . . ?
C24 N2 Pd1 127.83(16) . . ?
C20 N2 Pd1 113.73(14) . . ?
C2 C1 C6 115.2(2) . . ?
C2 C1 Pd1 127.70(16) . . ?
C6 C1 Pd1 116.92(16) . . ?
C3 C2 C1 121.9(2) . . ?
C2 C3 C4 121.5(2) . . ?
C5 C4 C3 118.8(2) . . ?
C4 C5 C6 120.0(2) . . ?
C5 C6 C1 122.6(2) . . ?
C5 C6 P1 122.48(16) . . ?
C1 C6 P1 114.76(18) . . ?
C12 C7 C8 120.1(2) . . ?
C12 C7 P1 116.71(17) . . ?
C8 C7 P1 122.92(17) . . ?
C9 C8 C7 119.6(2) . . ?
C10 C9 C8 119.6(3) . . ?
C11 C10 C9 120.8(3) . . ?
C10 C11 C12 120.2(2) . . ?
C11 C12 C7 119.7(2) . . ?
C14 C13 C18 119.7(2) . . ?
C14 C13 P1 118.52(16) . . ?
C18 C13 P1 121.49(17) . . ?
C13 C14 C15 120.4(2) . . ?
C16 C15 C14 119.4(2) . . ?
C17 C16 C15 120.9(2) . . ?
C16 C17 C18 120.0(2) . . ?
C13 C18 C17 119.6(2) . . ?
N1 C19 C20 110.50(17) . . ?
N2 C20 C21 121.8(2) . . ?
N2 C20 C19 117.26(19) . . ?
C21 C20 C19 120.9(2) . . ?
C20 C21 C22 118.9(2) . . ?
C23 C22 C21 119.1(2) . . ?
C24 C23 C22 119.4(2) . . ?
N2 C24 C23 122.4(2) . . ?

loop_
_geom_bond_atom_site_label_1
_geom_bond_atom_site_label_2
_geom_bond_distance
_geom_bond_site_symmetry_2
_geom_bond_publ_flag
Pd1 C1 1.978(2) . ?
Pd1 N1 1.9942(17) . ?
Pd1 N2 2.1180(19) . ?
Pd1 Cl1 2.3108(6) . ?
P1 N1 1.5985(18) . ?
P1 C6 1.774(2) . ?
P1 C13 1.797(2) . ?
P1 C7 1.802(2) . ?
N1 C19 1.461(3) . ?
N2 C24 1.348(3) . ?
N2 C20 1.351(3) . ?
C1 C2 1.403(3) . ?
C1 C6 1.424(3) . ?
C2 C3 1.387(4) . ?
C3 C4 1.387(3) . ?
C4 C5 1.378(3) . ?
C5 C6 1.396(3) . ?
C7 C12 1.389(3) . ?
C7 C8 1.391(3) . ?
C8 C9 1.389(4) . ?
C9 C10 1.387(4) . ?
C10 C11 1.366(4) . ?
C11 C12 1.385(4) . ?
C13 C14 1.386(3) . ?
C13 C18 1.392(3) . ?
C14 C15 1.392(3) . ?
C15 C16 1.379(4) . ?
C16 C17 1.373(4) . ?
C17 C18 1.397(3) . ?
C19 C20 1.495(3) . ?
C20 C21 1.381(3) . ?
C21 C22 1.391(3) . ?
C22 C23 1.372(4) . ?
C23 C24 1.371(4) . ?
